data_7158298
loop_
_publ_author_name
'McNaughton, Daniel A.'
'Macreadie, Lauren K.'
'Gale, Philip A.'

_publ_section_title
;
 Acridinone-based anion transporters.
;
_journal_issue 44
_journal_name_full 'Organic &amp; biomolecular chemistry'
_journal_page_first 9659
_journal_page_last 9674
_journal_paper_doi 10.1039/d1ob01545a
_journal_volume 19
_journal_year 2021
_chemical_formula_moiety '2(C2 H6 O S), C27 H19 N7 O7'
_chemical_formula_sum 'C31 H31 N7 O9 S2'
_chemical_formula_weight 709.75
_chemical_name_common 1,9-bis-(4-nitrophenyl)urea-9(10H)-acridinone
_chemical_name_systematic 1,9-bis-(4-nitrophenyl)urea-9(10H)-acridinone
_space_group_crystal_system monoclinic
_space_group_IT_number 14
_space_group_name_Hall '-P 2yn'
_space_group_name_H-M_alt 'P 1 21/n 1'
_atom_sites_solution_hydrogens mixed
_atom_sites_solution_primary dual
_audit_creation_date 2021-07-26
_audit_creation_method
;
Olex2 1.2
(compiled 2018.05.29 svn.r3508 for OlexSys, GUI svn.r5506)
;
_audit_update_record
;
2021-08-03 deposited with the CCDC.	2021-09-01 downloaded from the CCDC.
;
_cell_angle_alpha 90
_cell_angle_beta 93.29(3)
_cell_angle_gamma 90
_cell_formula_units_Z 4
_cell_length_a 11.069(2)
_cell_length_b 19.863(4)
_cell_length_c 14.418(3)
_cell_measurement_reflns_used 56202
_cell_measurement_temperature 100(2)
_cell_measurement_theta_max 32.180
_cell_measurement_theta_min 1.747
_cell_volume 3164.8(11)
_computing_cell_refinement 'XDS (Kabsch, 1993)'
_computing_data_collection 'BluIce (McPhillips, 2002)'
_computing_data_reduction 'XDS (Kabsch, 1993)'
_computing_molecular_graphics 'Olex2 (Dolomanov et al., 2009)'
_computing_publication_material 'Olex2 (Dolomanov et al., 2009)'
_computing_structure_refinement 'ShelXL (Sheldrick, 2015)'
_computing_structure_solution 'ShelXT (Sheldrick, 2015)'
_diffrn_ambient_temperature 100(2)
_diffrn_measured_fraction_theta_full 0.984
_diffrn_measured_fraction_theta_max 0.832
_diffrn_measurement_device_type 'ADSC Quantum 350r'
_diffrn_measurement_method 'Phi scan'
_diffrn_radiation_monochromator synchrotron
_diffrn_radiation_type synchrotron
_diffrn_radiation_wavelength 0.71073
_diffrn_reflns_av_R_equivalents 0.0338
_diffrn_reflns_av_unetI/netI 0.0208
_diffrn_reflns_Laue_measured_fraction_full 0.984
_diffrn_reflns_Laue_measured_fraction_max 0.832
_diffrn_reflns_limit_h_max 15
_diffrn_reflns_limit_h_min -15
_diffrn_reflns_limit_k_max 25
_diffrn_reflns_limit_k_min -25
_diffrn_reflns_limit_l_max 19
_diffrn_reflns_limit_l_min -19
_diffrn_reflns_number 56202
_diffrn_reflns_point_group_measured_fraction_full 0.984
_diffrn_reflns_point_group_measured_fraction_max 0.832
_diffrn_reflns_theta_full 25.242
_diffrn_reflns_theta_max 32.180
_diffrn_reflns_theta_min 1.747
_diffrn_source 'Australian Synchrotron MX2'
_diffrn_standards_number 0
_exptl_absorpt_coefficient_mu 0.236
_exptl_absorpt_correction_type none
_exptl_crystal_colour colourless
_exptl_crystal_density_diffrn 1.490
_exptl_crystal_description plate
_exptl_crystal_F_000 1480
_exptl_crystal_size_max 0.003
_exptl_crystal_size_mid 0.002
_exptl_crystal_size_min 0.002
_refine_diff_density_max 1.239
_refine_diff_density_min -0.697
_refine_diff_density_rms 0.089
_refine_ls_extinction_method none
_refine_ls_goodness_of_fit_ref 1.034
_refine_ls_hydrogen_treatment mixed
_refine_ls_matrix_type full
_refine_ls_number_parameters 484
_refine_ls_number_reflns 9277
_refine_ls_number_restraints 2
_refine_ls_restrained_S_all 1.036
_refine_ls_R_factor_all 0.1187
_refine_ls_R_factor_gt 0.1079
_refine_ls_shift/su_max 0.000
_refine_ls_shift/su_mean 0.000
_refine_ls_structure_factor_coef Fsqd
_refine_ls_weighting_details 'w=1/[\s^2^(Fo^2^)+(0.1710P)^2^+3.9225P] where P=(Fo^2^+2Fc^2^)/3'
_refine_ls_weighting_scheme calc
_refine_ls_wR_factor_gt 0.3095
_refine_ls_wR_factor_ref 0.3192
_reflns_Friedel_coverage 0.000
_reflns_number_gt 7428
_reflns_number_total 9277
_reflns_threshold_expression 'I > 2\s(I)'
_cod_data_source_file d1ob01545a2.cif
_cod_data_source_block DM303
_cod_depositor_comments 'Adding full bibliography for 7158298.cif.'
_cod_database_code 7158298
_shelx_shelxl_version_number 2014/7
_shelx_space_group_comment
;
The symmetry employed for this shelxl refinement is uniquely defined
by the following loop, which should always be used as a source of
symmetry information in preference to the above space-group names.
They are only intended as comments.
;
_olex2_refinement_description
;
1. Fixed Uiso
 At 1.2 times of:
  All C(H) groups, All N(H) groups
 At 1.5 times of:
  All C(H,H,H) groups
2. Restrained distances
 C30-S2 \\sim S2-C31
 with sigma of 0.02
 C31A-S2A \\sim S2A-C30A
 with sigma of 0.02
3. Others
 Sof(C31)=Sof(H31D)=Sof(H31E)=Sof(H31F)=1-FVAR(1)
 Sof(C31A)=Sof(H31A)=Sof(H31B)=Sof(H31C)=FVAR(1)
 Fixed Sof: S2(0.5) S2A(0.5) C30(0.5) H30A(0.5) H30B(0.5) H30C(0.5) C30A(0.5)
 H30D(0.5) H30E(0.5) H30F(0.5)
4.a Aromatic/amide H refined with riding coordinates:
 N2(H2), N4(H4), N5(H5), C3(H3A), C5(H5A), C27(H27), C23(H23), C6(H6A),
 C2(H2A), C24(H24), C26(H26), C18(H18), C9(H9), C17(H17), C16(H16), C11(H11),
 C10(H10)
4.b Idealised Me refined as rotating group:
 C29(H29A,H29B,H29C), C28(H28A,H28B,H28C), C30(H30A,H30B,H30C), C31A(H31A,H31B,
 H31C), C31(H31D,H31E,H31F), C30A(H30D,H30E,H30F)
;
_olex2_submission_special_instructions 'No special instructions were received'

loop_
_space_group_symop_operation_xyz
'x, y, z'
'-x+1/2, y+1/2, -z+1/2'
'-x, -y, -z'
'x-1/2, -y-1/2, z-1/2'

loop_
_atom_site_label
_atom_site_type_symbol
_atom_site_fract_x
_atom_site_fract_y
_atom_site_fract_z
_atom_site_U_iso_or_equiv
_atom_site_adp_type
_atom_site_occupancy
_atom_site_site_symmetry_order
_atom_site_calc_flag
_atom_site_refinement_flags_posn
_atom_site_refinement_flags_adp
_atom_site_refinement_flags_occupancy
_atom_site_disorder_assembly
_atom_site_disorder_group
S1 S 0.67142(7) 0.18638(4) 0.38907(8) 0.0573(3) Uani 1 1 d . . . . .
O3 O 0.4836(2) 0.28010(12) 0.5711(2) 0.0580(6) Uani 1 1 d . . . . .
O5 O 0.9564(2) 0.24469(13) 0.5849(2) 0.0607(7) Uani 1 1 d . . . . .
O4 O 0.5159(2) -0.04200(12) 0.5928(2) 0.0697(8) Uani 1 1 d . . . . .
O8 O 0.7170(3) 0.17757(14) 0.2928(2) 0.0732(9) Uani 1 1 d . . . . .
O1 O 0.5760(3) 0.65116(14) 0.6500(2) 0.0718(8) Uani 1 1 d . . . . .
O6 O 1.1969(2) 0.56737(14) 0.5629(3) 0.0706(8) Uani 1 1 d . . . . .
N2 N 0.3837(2) 0.35500(13) 0.6613(2) 0.0528(7) Uani 1 1 d . . . . .
H2 H 0.3216 0.3581 0.6943 0.063 Uiso 1 1 calc R . . . .
N4 N 0.5590(2) 0.15881(14) 0.6434(2) 0.0546(7) Uani 1 1 d . . . . .
H4 H 0.5684 0.2010 0.6549 0.065 Uiso 1 1 calc R . . . .
N3 N 0.3498(2) 0.24306(14) 0.6746(2) 0.0548(7) Uani 1 1 d . . . . .
O2 O 0.7093(3) 0.60309(15) 0.5687(3) 0.0822(10) Uani 1 1 d . . . . .
O7 O 1.0631(3) 0.61961(14) 0.6406(3) 0.0725(8) Uani 1 1 d . . . . .
N5 N 0.7838(2) 0.21880(14) 0.6589(3) 0.0569(8) Uani 1 1 d . . . . .
H5 H 0.7277 0.2358 0.6905 0.068 Uiso 1 1 calc R . . . .
N6 N 0.8544(2) 0.32656(15) 0.6619(3) 0.0563(8) Uani 1 1 d . . . . .
N7 N 1.1056(3) 0.56765(16) 0.6078(3) 0.0616(8) Uani 1 1 d . . . . .
N1 N 0.6183(3) 0.60133(16) 0.6136(3) 0.0647(9) Uani 1 1 d . . . . .
C3 C 0.3974(3) 0.47300(17) 0.6833(3) 0.0539(8) Uani 1 1 d . . . . .
H3A H 0.3276 0.4704 0.7162 0.065 Uiso 1 1 calc R . . . .
C4 C 0.4449(3) 0.41435(16) 0.6449(3) 0.0522(8) Uani 1 1 d . . . . .
C5 C 0.5498(3) 0.41885(17) 0.5950(3) 0.0563(9) Uani 1 1 d . . . . .
H5A H 0.5814 0.3804 0.5688 0.068 Uiso 1 1 calc R . . . .
C27 C 0.8784(3) 0.44429(18) 0.6816(3) 0.0598(9) Uani 1 1 d . . . . .
H27 H 0.8078 0.4439 0.7136 0.072 Uiso 1 1 calc R . . . .
C12 C 0.4255(3) 0.06346(17) 0.6207(3) 0.0578(9) Uani 1 1 d . . . . .
C13 C 0.4434(3) 0.13250(17) 0.6366(3) 0.0528(8) Uani 1 1 d . . . . .
C22 C 0.9229(3) 0.38367(17) 0.6471(3) 0.0546(8) Uani 1 1 d . . . . .
C8 C 0.3417(3) 0.17442(16) 0.6490(3) 0.0532(8) Uani 1 1 d . . . . .
C19 C 0.7766(3) 0.14953(17) 0.6394(3) 0.0556(8) Uani 1 1 d . . . . .
C7 C 0.4116(3) 0.29160(16) 0.6304(3) 0.0528(8) Uani 1 1 d . . . . .
C21 C 0.8731(3) 0.26189(17) 0.6318(3) 0.0554(9) Uani 1 1 d . . . . .
C23 C 1.0304(3) 0.38430(18) 0.6001(3) 0.0600(9) Uani 1 1 d . . . . .
H23 H 1.0614 0.3445 0.5773 0.072 Uiso 1 1 calc R . . . .
C6 C 0.6061(3) 0.48018(18) 0.5847(3) 0.0589(9) Uani 1 1 d . . . . .
H6A H 0.6758 0.4832 0.5517 0.071 Uiso 1 1 calc R . . . .
C2 C 0.4532(3) 0.53464(18) 0.6727(3) 0.0574(9) Uani 1 1 d . . . . .
H2A H 0.4215 0.5735 0.6977 0.069 Uiso 1 1 calc R . . . .
C24 C 1.0904(3) 0.44491(18) 0.5879(3) 0.0610(10) Uani 1 1 d . . . . .
H24 H 1.1618 0.4457 0.5569 0.073 Uiso 1 1 calc R . . . .
C1 C 0.5579(3) 0.53716(17) 0.6238(3) 0.0565(9) Uani 1 1 d . . . . .
C26 C 0.9372(3) 0.50442(19) 0.6690(3) 0.0616(9) Uani 1 1 d . . . . .
H26 H 0.9066 0.5445 0.6913 0.074 Uiso 1 1 calc R . . . .
C18 C 0.8767(3) 0.10964(18) 0.6288(3) 0.0637(10) Uani 1 1 d . . . . .
H18 H 0.9536 0.1286 0.6341 0.076 Uiso 1 1 calc R . . . .
C25 C 1.0436(3) 0.50382(18) 0.6219(3) 0.0581(9) Uani 1 1 d . . . . .
C20 C 0.6599(3) 0.11953(16) 0.6323(3) 0.0530(8) Uani 1 1 d . . . . .
C9 C 0.2279(3) 0.14572(18) 0.6458(3) 0.0605(10) Uani 1 1 d . . . . .
H9 H 0.1611 0.1729 0.6548 0.073 Uiso 1 1 calc R . . . .
C15 C 0.6485(3) 0.05082(17) 0.6152(3) 0.0565(9) Uani 1 1 d . . . . .
C14 C 0.5287(3) 0.01897(17) 0.6076(3) 0.0594(9) Uani 1 1 d . . . . .
C29 C 0.7041(3) 0.2718(2) 0.4190(3) 0.0634(10) Uani 1 1 d . . . . .
H29A H 0.7901 0.2776 0.4279 0.095 Uiso 1 1 calc GR . . . .
H29B H 0.6666 0.2829 0.4754 0.095 Uiso 1 1 calc GR . . . .
H29C H 0.6733 0.3008 0.3699 0.095 Uiso 1 1 calc GR . . . .
C17 C 0.8637(3) 0.04031(19) 0.6100(4) 0.0671(11) Uani 1 1 d . . . . .
H17 H 0.9318 0.0141 0.6018 0.081 Uiso 1 1 calc R . . . .
C16 C 0.7523(3) 0.01161(18) 0.6038(3) 0.0622(10) Uani 1 1 d . . . . .
H16 H 0.7446 -0.0343 0.5919 0.075 Uiso 1 1 calc R . . . .
C11 C 0.3087(3) 0.03601(19) 0.6177(4) 0.0666(11) Uani 1 1 d . . . . .
H11 H 0.2975 -0.0099 0.6078 0.080 Uiso 1 1 calc R . . . .
C28 C 0.5120(3) 0.19375(19) 0.3745(4) 0.0649(10) Uani 1 1 d . . . . .
H28A H 0.4914 0.2241 0.3243 0.097 Uiso 1 1 calc GR . . . .
H28B H 0.4809 0.2108 0.4307 0.097 Uiso 1 1 calc GR . . . .
H28C H 0.4774 0.1503 0.3607 0.097 Uiso 1 1 calc GR . . . .
C10 C 0.2103(3) 0.0770(2) 0.6295(4) 0.0695(12) Uani 1 1 d . . . . .
H10 H 0.1326 0.0590 0.6266 0.083 Uiso 1 1 calc R . . . .
S2 S 0.65453(13) 0.32406(7) 0.87476(13) 0.0469(4) Uani 0.5 1 d D . P A 2
S2A S 0.57485(16) 0.27874(9) 0.85598(17) 0.0610(5) Uani 0.5 1 d D . P A 1
O9 O 0.5084(4) 0.3486(3) 0.8950(4) 0.139(2) Uani 1 1 d . . . . .
C30 C 0.6321(7) 0.2967(4) 0.7699(6) 0.0359(16) Uani 0.5 1 d D . P A 2
H30A H 0.6898 0.3169 0.7312 0.054 Uiso 0.5 1 calc GR . P A 2
H30B H 0.5517 0.3083 0.7469 0.054 Uiso 0.5 1 calc GR . P A 2
H30C H 0.6415 0.2487 0.7692 0.054 Uiso 0.5 1 calc GR . P A 2
C31A C 0.6994(15) 0.2707(14) 0.9396(10) 0.061(4) Uani 0.40(4) 1 d D . P A 1
H31A H 0.7545 0.3075 0.9328 0.091 Uiso 0.40(4) 1 calc GR . P A 1
H31B H 0.7406 0.2290 0.9300 0.091 Uiso 0.40(4) 1 calc GR . P A 1
H31C H 0.6702 0.2714 1.0010 0.091 Uiso 0.40(4) 1 calc GR . P A 1
H6 H 0.801(5) 0.330(3) 0.695(3) 0.075(15) Uiso 1 1 d . . . . .
H3 H 0.291(4) 0.262(2) 0.724(3) 0.066(12) Uiso 1 1 d . . . . .
C31 C 0.6683(14) 0.2457(7) 0.9251(12) 0.066(3) Uani 0.60(4) 1 d D . P A 2
H31D H 0.6592 0.2495 0.9907 0.099 Uiso 0.60(4) 1 calc GR . P A 2
H31E H 0.7466 0.2275 0.9145 0.099 Uiso 0.60(4) 1 calc GR . P A 2
H31F H 0.6068 0.2164 0.8981 0.099 Uiso 0.60(4) 1 calc GR . P A 2
C30A C 0.6587(7) 0.3125(4) 0.7664(6) 0.0348(16) Uani 0.5 1 d D . P A 1
H30D H 0.6439 0.3601 0.7616 0.052 Uiso 0.5 1 calc GR . P A 1
H30E H 0.6343 0.2912 0.7086 0.052 Uiso 0.5 1 calc GR . P A 1
H30F H 0.7434 0.3048 0.7804 0.052 Uiso 0.5 1 calc GR . P A 1

loop_
_atom_site_aniso_label
_atom_site_aniso_U_11
_atom_site_aniso_U_22
_atom_site_aniso_U_33
_atom_site_aniso_U_23
_atom_site_aniso_U_13
_atom_site_aniso_U_12
S1 0.0401(4) 0.0388(4) 0.0956(7) 0.0009(4) 0.0263(4) 0.0058(3)
O3 0.0424(11) 0.0370(12) 0.0972(19) 0.0017(11) 0.0274(12) 0.0008(9)
O5 0.0301(10) 0.0440(13) 0.110(2) -0.0096(12) 0.0193(11) -0.0018(8)
O4 0.0465(13) 0.0310(12) 0.134(3) -0.0044(13) 0.0265(14) -0.0042(9)
O8 0.0633(16) 0.0453(15) 0.116(2) -0.0150(14) 0.0457(16) -0.0102(11)
O1 0.0638(17) 0.0399(15) 0.114(2) 0.0054(14) 0.0229(16) 0.0017(11)
O6 0.0341(11) 0.0522(15) 0.127(3) -0.0040(15) 0.0163(13) -0.0036(10)
N2 0.0333(11) 0.0364(14) 0.091(2) 0.0025(12) 0.0225(12) 0.0051(9)
N4 0.0303(11) 0.0316(13) 0.104(2) -0.0026(12) 0.0204(12) -0.0031(9)
N3 0.0354(12) 0.0365(14) 0.095(2) 0.0004(13) 0.0236(13) -0.0022(9)
O2 0.0496(15) 0.0464(16) 0.154(3) 0.0092(17) 0.0381(17) -0.0053(11)
O7 0.0559(15) 0.0421(15) 0.121(3) -0.0127(14) 0.0192(15) -0.0031(11)
N5 0.0329(12) 0.0362(14) 0.103(2) -0.0047(13) 0.0176(13) -0.0002(9)
N6 0.0314(12) 0.0441(16) 0.095(2) -0.0066(14) 0.0165(13) 0.0007(10)
N7 0.0374(13) 0.0435(16) 0.105(3) -0.0065(15) 0.0104(14) -0.0024(11)
N1 0.0435(14) 0.0383(16) 0.114(3) 0.0086(15) 0.0160(15) 0.0007(11)
C3 0.0338(13) 0.0436(17) 0.086(2) 0.0009(15) 0.0174(14) 0.0058(11)
C4 0.0305(12) 0.0369(16) 0.090(2) 0.0057(14) 0.0143(13) 0.0048(10)
C5 0.0353(14) 0.0383(16) 0.097(3) 0.0063(15) 0.0217(15) 0.0063(11)
C27 0.0337(14) 0.0437(18) 0.104(3) -0.0076(17) 0.0166(15) -0.0003(12)
C12 0.0370(14) 0.0345(16) 0.104(3) -0.0010(15) 0.0214(15) -0.0024(11)
C13 0.0312(12) 0.0379(16) 0.091(2) 0.0002(14) 0.0191(14) -0.0049(11)
C22 0.0313(13) 0.0391(16) 0.094(3) -0.0074(15) 0.0070(14) -0.0003(11)
C8 0.0367(14) 0.0340(15) 0.091(2) 0.0018(14) 0.0226(14) -0.0021(10)
C19 0.0360(14) 0.0358(16) 0.096(3) -0.0002(15) 0.0138(15) 0.0005(11)
C7 0.0328(13) 0.0330(15) 0.094(3) 0.0023(14) 0.0169(14) 0.0016(10)
C21 0.0301(13) 0.0367(16) 0.100(3) -0.0058(15) 0.0093(14) -0.0002(10)
C23 0.0317(13) 0.0390(17) 0.110(3) -0.0088(17) 0.0133(15) -0.0001(11)
C6 0.0351(14) 0.0413(17) 0.102(3) 0.0076(16) 0.0211(15) 0.0035(12)
C2 0.0378(14) 0.0401(17) 0.096(3) 0.0015(16) 0.0161(15) 0.0073(12)
C24 0.0302(13) 0.0435(18) 0.110(3) -0.0059(17) 0.0127(15) 0.0003(11)
C1 0.0383(14) 0.0364(16) 0.096(3) 0.0043(15) 0.0155(15) -0.0001(11)
C26 0.0382(15) 0.0457(19) 0.102(3) -0.0098(17) 0.0114(16) 0.0022(13)
C18 0.0318(14) 0.0401(18) 0.120(3) -0.0053(18) 0.0118(16) 0.0008(11)
C25 0.0340(14) 0.0421(18) 0.099(3) -0.0064(16) 0.0084(15) -0.0023(11)
C20 0.0334(13) 0.0330(15) 0.094(3) 0.0014(14) 0.0169(14) 0.0004(10)
C9 0.0376(15) 0.0416(18) 0.105(3) -0.0018(16) 0.0274(16) -0.0024(12)
C15 0.0337(13) 0.0371(17) 0.100(3) 0.0007(15) 0.0182(15) -0.0008(11)
C14 0.0392(15) 0.0316(16) 0.109(3) -0.0001(15) 0.0212(16) -0.0031(11)
C29 0.0393(15) 0.050(2) 0.102(3) -0.0133(18) 0.0153(17) -0.0003(13)
C17 0.0381(15) 0.0397(18) 0.125(4) -0.0027(18) 0.0178(18) 0.0068(12)
C16 0.0415(16) 0.0331(16) 0.114(3) -0.0030(16) 0.0176(17) 0.0040(12)
C11 0.0459(17) 0.0356(17) 0.121(3) -0.0066(18) 0.0292(19) -0.0080(13)
C28 0.0396(16) 0.0436(19) 0.113(3) -0.0140(18) 0.0141(17) 0.0004(13)
C10 0.0369(15) 0.050(2) 0.125(4) -0.011(2) 0.0323(19) -0.0126(13)
S2 0.0351(6) 0.0287(7) 0.0789(11) -0.0007(6) 0.0194(6) -0.0020(5)
S2A 0.0398(8) 0.0408(9) 0.1040(15) -0.0034(8) 0.0191(8) -0.0053(6)
O9 0.079(3) 0.171(5) 0.171(5) 0.017(4) 0.042(3) 0.058(3)
C30 0.023(3) 0.027(4) 0.060(4) 0.010(3) 0.022(3) -0.006(2)
C31A 0.038(6) 0.056(10) 0.088(7) -0.009(6) 0.007(5) 0.015(5)
C31 0.056(5) 0.049(5) 0.095(7) 0.006(4) 0.019(4) 0.003(4)
C30A 0.027(3) 0.022(3) 0.059(3) 0.011(3) 0.031(3) -0.003(2)

loop_
_atom_type_symbol
_atom_type_description
_atom_type_scat_dispersion_real
_atom_type_scat_dispersion_imag
_atom_type_scat_source
C C 0.0033 0.0016 'International Tables Vol C Tables 4.2.6.8 and 6.1.1.4'
H H 0.0000 0.0000 'International Tables Vol C Tables 4.2.6.8 and 6.1.1.4'
N N 0.0061 0.0033 'International Tables Vol C Tables 4.2.6.8 and 6.1.1.4'
O O 0.0106 0.0060 'International Tables Vol C Tables 4.2.6.8 and 6.1.1.4'
S S 0.1246 0.1234 'International Tables Vol C Tables 4.2.6.8 and 6.1.1.4'

loop_
_geom_angle_atom_site_label_1
_geom_angle_atom_site_label_2
_geom_angle_atom_site_label_3
_geom_angle
_geom_angle_site_symmetry_1
_geom_angle_site_symmetry_3
_geom_angle_publ_flag
O8 S1 C29 104.99(18) . . ?
O8 S1 C28 106.4(2) . . ?
C28 S1 C29 97.88(17) . . ?
C4 N2 H2 116.5 . . ?
C7 N2 H2 116.5 . . ?
C7 N2 C4 127.0(3) . . ?
C13 N4 H4 119.0 . . ?
C20 N4 H4 119.0 . . ?
C20 N4 C13 122.1(3) . . ?
C8 N3 H3 119(3) . . ?
C7 N3 C8 126.0(3) . . ?
C7 N3 H3 114(2) . . ?
C19 N5 H5 117.1 . . ?
C21 N5 H5 117.1 . . ?
C21 N5 C19 125.7(3) . . ?
C22 N6 H6 118(4) . . ?
C21 N6 C22 128.4(3) . . ?
C21 N6 H6 113(4) . . ?
O6 N7 O7 123.1(3) . . ?
O6 N7 C25 118.4(3) . . ?
O7 N7 C25 118.6(3) . . ?
O1 N1 O2 123.2(3) . . ?
O1 N1 C1 118.4(3) . . ?
O2 N1 C1 118.4(3) . . ?
C4 C3 H3A 119.7 . . ?
C2 C3 H3A 119.7 . . ?
C2 C3 C4 120.7(3) . . ?
N2 C4 C3 116.1(3) . . ?
N2 C4 C5 124.6(3) . . ?
C5 C4 C3 119.3(3) . . ?
C4 C5 H5A 119.9 . . ?
C6 C5 C4 120.3(3) . . ?
C6 C5 H5A 119.9 . . ?
C22 C27 H27 119.4 . . ?
C26 C27 H27 119.4 . . ?
C26 C27 C22 121.3(3) . . ?
C13 C12 C14 120.5(3) . . ?
C11 C12 C13 120.4(3) . . ?
C11 C12 C14 119.1(3) . . ?
N4 C13 C12 120.2(3) . . ?
N4 C13 C8 120.5(3) . . ?
C12 C13 C8 119.2(3) . . ?
N6 C22 C27 116.2(3) . . ?
N6 C22 C23 124.6(3) . . ?
C23 C22 C27 119.2(3) . . ?
N3 C8 C13 124.0(3) . . ?
C9 C8 N3 116.8(3) . . ?
C9 C8 C13 118.8(3) . . ?
N5 C19 C20 117.8(3) . . ?
C18 C19 N5 123.2(3) . . ?
C18 C19 C20 119.0(3) . . ?
O3 C7 N2 124.3(3) . . ?
O3 C7 N3 124.0(3) . . ?
N3 C7 N2 111.6(3) . . ?
O5 C21 N5 123.9(3) . . ?
O5 C21 N6 124.6(3) . . ?
N6 C21 N5 111.5(3) . . ?
C22 C23 H23 120.2 . . ?
C24 C23 C22 119.6(3) . . ?
C24 C23 H23 120.2 . . ?
C5 C6 H6A 120.3 . . ?
C5 C6 C1 119.3(3) . . ?
C1 C6 H6A 120.3 . . ?
C3 C2 H2A 120.7 . . ?
C3 C2 C1 118.6(3) . . ?
C1 C2 H2A 120.7 . . ?
C23 C24 H24 120.1 . . ?
C25 C24 C23 119.8(3) . . ?
C25 C24 H24 120.1 . . ?
C6 C1 N1 119.0(3) . . ?
C6 C1 C2 121.9(3) . . ?
C2 C1 N1 119.0(3) . . ?
C27 C26 H26 120.8 . . ?
C27 C26 C25 118.5(3) . . ?
C25 C26 H26 120.8 . . ?
C19 C18 H18 119.7 . . ?
C19 C18 C17 120.6(3) . . ?
C17 C18 H18 119.7 . . ?
C24 C25 N7 119.8(3) . . ?
C24 C25 C26 121.7(3) . . ?
C26 C25 N7 118.5(3) . . ?
N4 C20 C19 119.6(3) . . ?
N4 C20 C15 120.6(3) . . ?
C15 C20 C19 119.8(3) . . ?
C8 C9 H9 119.1 . . ?
C8 C9 C10 121.8(3) . . ?
C10 C9 H9 119.1 . . ?
C20 C15 C14 120.5(3) . . ?
C20 C15 C16 119.9(3) . . ?
C16 C15 C14 119.6(3) . . ?
O4 C14 C12 122.0(3) . . ?
O4 C14 C15 122.0(3) . . ?
C12 C14 C15 116.0(3) . . ?
S1 C29 H29A 109.5 . . ?
S1 C29 H29B 109.5 . . ?
S1 C29 H29C 109.5 . . ?
H29A C29 H29B 109.5 . . ?
H29A C29 H29C 109.5 . . ?
H29B C29 H29C 109.5 . . ?
C18 C17 H17 119.8 . . ?
C16 C17 C18 120.4(3) . . ?
C16 C17 H17 119.8 . . ?
C15 C16 H16 119.8 . . ?
C17 C16 C15 120.4(3) . . ?
C17 C16 H16 119.8 . . ?
C12 C11 H11 120.0 . . ?
C10 C11 C12 120.0(3) . . ?
C10 C11 H11 120.0 . . ?
S1 C28 H28A 109.5 . . ?
S1 C28 H28B 109.5 . . ?
S1 C28 H28C 109.5 . . ?
H28A C28 H28B 109.5 . . ?
H28A C28 H28C 109.5 . . ?
H28B C28 H28C 109.5 . . ?
C9 C10 H10 120.2 . . ?
C11 C10 C9 119.7(3) . . ?
C11 C10 H10 120.2 . . ?
C30 S2 O9 99.1(4) . . ?
C30 S2 C31 95.5(8) . . ?
C31 S2 O9 104.2(5) . . ?
O9 S2A C31A 100.5(7) . . ?
O9 S2A C30A 100.9(4) . . ?
C30A S2A C31A 96.3(8) . . ?
S2 C30 H30A 109.5 . . ?
S2 C30 H30B 109.5 . . ?
S2 C30 H30C 109.5 . . ?
H30A C30 H30B 109.5 . . ?
H30A C30 H30C 109.5 . . ?
H30B C30 H30C 109.5 . . ?
S2A C31A H31A 109.5 . . ?
S2A C31A H31B 109.5 . . ?
S2A C31A H31C 109.5 . . ?
H31A C31A H31B 109.5 . . ?
H31A C31A H31C 109.5 . . ?
H31B C31A H31C 109.5 . . ?
S2 C31 H31D 109.5 . . ?
S2 C31 H31E 109.5 . . ?
S2 C31 H31F 109.5 . . ?
H31D C31 H31E 109.5 . . ?
H31D C31 H31F 109.5 . . ?
H31E C31 H31F 109.5 . . ?
S2A C30A H30D 109.5 . . ?
S2A C30A H30E 109.5 . . ?
S2A C30A H30F 109.5 . . ?
H30D C30A H30E 109.5 . . ?
H30D C30A H30F 109.5 . . ?
H30E C30A H30F 109.5 . . ?

loop_
_geom_bond_atom_site_label_1
_geom_bond_atom_site_label_2
_geom_bond_distance
_geom_bond_site_symmetry_2
_geom_bond_publ_flag
S1 O8 1.514(3) . ?
S1 C29 1.782(4) . ?
S1 C28 1.771(4) . ?
O3 C7 1.223(4) . ?
O5 C21 1.223(4) . ?
O4 C14 1.236(4) . ?
O1 N1 1.226(4) . ?
O6 N7 1.231(4) . ?
N2 H2 0.8600 . ?
N2 C4 1.387(4) . ?
N2 C7 1.377(4) . ?
N4 H4 0.8600 . ?
N4 C13 1.380(4) . ?
N4 C20 1.379(4) . ?
N3 C8 1.414(4) . ?
N3 C7 1.361(4) . ?
N3 H3 1.06(4) . ?
O2 N1 1.229(4) . ?
O7 N7 1.239(4) . ?
N5 H5 0.8600 . ?
N5 C19 1.406(4) . ?
N5 C21 1.381(4) . ?
N6 C22 1.388(4) . ?
N6 C21 1.375(4) . ?
N6 H6 0.79(5) . ?
N7 C25 1.461(5) . ?
N1 C1 1.451(4) . ?
C3 H3A 0.9300 . ?
C3 C4 1.405(5) . ?
C3 C2 1.384(5) . ?
C4 C5 1.403(4) . ?
C5 H5A 0.9300 . ?
C5 C6 1.381(5) . ?
C27 H27 0.9300 . ?
C27 C22 1.403(5) . ?
C27 C26 1.377(5) . ?
C12 C13 1.402(5) . ?
C12 C14 1.465(5) . ?
C12 C11 1.402(5) . ?
C13 C8 1.420(4) . ?
C22 C23 1.403(5) . ?
C8 C9 1.381(4) . ?
C19 C18 1.378(4) . ?
C19 C20 1.421(4) . ?
C23 H23 0.9300 . ?
C23 C24 1.391(5) . ?
C6 H6A 0.9300 . ?
C6 C1 1.386(5) . ?
C2 H2A 0.9300 . ?
C2 C1 1.391(5) . ?
C24 H24 0.9300 . ?
C24 C25 1.381(5) . ?
C26 H26 0.9300 . ?
C26 C25 1.393(5) . ?
C18 H18 0.9300 . ?
C18 C17 1.410(5) . ?
C20 C15 1.391(5) . ?
C9 H9 0.9300 . ?
C9 C10 1.397(5) . ?
C15 C14 1.468(4) . ?
C15 C16 1.406(4) . ?
C29 H29A 0.9600 . ?
C29 H29B 0.9600 . ?
C29 H29C 0.9600 . ?
C17 H17 0.9300 . ?
C17 C16 1.356(5) . ?
C16 H16 0.9300 . ?
C11 H11 0.9300 . ?
C11 C10 1.378(5) . ?
C28 H28A 0.9600 . ?
C28 H28B 0.9600 . ?
C28 H28C 0.9600 . ?
C10 H10 0.9300 . ?
S2 O9 1.730(4) . ?
S2 C30 1.612(9) . ?
S2 C31 1.720(10) . ?
S2A O9 1.682(6) . ?
S2A C31A 1.786(13) . ?
S2A C30A 1.765(7) . ?
C30 H30A 0.9600 . ?
C30 H30B 0.9600 . ?
C30 H30C 0.9600 . ?
C31A H31A 0.9600 . ?
C31A H31B 0.9600 . ?
C31A H31C 0.9600 . ?
C31 H31D 0.9600 . ?
C31 H31E 0.9600 . ?
C31 H31F 0.9600 . ?
C30A H30D 0.9600 . ?
C30A H30E 0.9600 . ?
C30A H30F 0.9600 . ?
